data_4103304
loop_
_publ_author_name
'Airon C. Soegiarto'
'Angiolina Comotti'
'Michael D. Ward'

_publ_section_title
;
 Controlled Orientation of Polyconjugated Guest Molecules in Tunable Host
 Cavities
;
_journal_name_full 'Journal of the American Chemical Society'
_journal_page_first 14603
_journal_page_last 14616
_journal_paper_doi 10.1021/ja106106d
_journal_volume 132
_journal_year 2010
_chemical_formula_sum 'C22 H26 N6 O6 S6'
_chemical_formula_weight 662.85
_chemical_name_systematic
; 
 ? 
;
_space_group_IT_number 5
_symmetry_cell_setting monoclinic
_symmetry_space_group_name_Hall 'C 2y'
_symmetry_space_group_name_H-M 'C 1 2 1'
_atom_sites_solution_hydrogens geom
_atom_sites_solution_primary direct
_atom_sites_solution_secondary difmap
_audit_creation_method SHELXL-97
_cell_angle_alpha 90.00
_cell_angle_beta 99.663(3)
_cell_angle_gamma 90.00
_cell_formula_units_Z 4
_cell_length_a 34.320(4)
_cell_length_b 8.1261(8)
_cell_length_c 10.1674(10)
_cell_measurement_reflns_used 9886
_cell_measurement_temperature 100(2)
_cell_measurement_theta_max 26.50
_cell_measurement_theta_min 2.41
_cell_volume 2795.3(5)
_computing_cell_refinement 'Bruker SAINT'
_computing_data_collection 'Bruker APEX2'
_computing_data_reduction 'Bruker SAINT'
_computing_molecular_graphics 'Bruker SHELXTL'
_computing_publication_material 'Bruker SHELXTL'
_computing_structure_refinement 'SHELXL-97 (Sheldrick, 2008)'
_computing_structure_solution 'SHELXS-97 (Sheldrick, 2008)'
_diffrn_ambient_temperature 100(2)
_diffrn_measured_fraction_theta_full 0.999
_diffrn_measured_fraction_theta_max 0.999
_diffrn_measurement_device_type 'Bruker APEX-II CCD'
_diffrn_measurement_method '\f and \w scans'
_diffrn_radiation_monochromator graphite
_diffrn_radiation_source 'fine-focus sealed tube'
_diffrn_radiation_type MoK\a
_diffrn_radiation_wavelength 0.71073
_diffrn_reflns_av_R_equivalents 0.0351
_diffrn_reflns_av_sigmaI/netI 0.0202
_diffrn_reflns_limit_h_max 42
_diffrn_reflns_limit_h_min -42
_diffrn_reflns_limit_k_max 10
_diffrn_reflns_limit_k_min -10
_diffrn_reflns_limit_l_max 12
_diffrn_reflns_limit_l_min -12
_diffrn_reflns_number 45089
_diffrn_reflns_theta_full 26.53
_diffrn_reflns_theta_max 26.53
_diffrn_reflns_theta_min 2.03
_exptl_absorpt_coefficient_mu 0.540
_exptl_absorpt_correction_T_max 0.9840
_exptl_absorpt_correction_T_min 0.6781
_exptl_absorpt_correction_type multi-scan
_exptl_absorpt_process_details sadabs
_exptl_crystal_colour red
_exptl_crystal_density_diffrn 1.575
_exptl_crystal_density_method 'not measured'
_exptl_crystal_description plate
_exptl_crystal_F_000 1376
_exptl_crystal_size_max 0.78
_exptl_crystal_size_mid 0.24
_exptl_crystal_size_min 0.03
_refine_diff_density_max 0.384
_refine_diff_density_min -0.315
_refine_diff_density_rms 0.052
_refine_ls_abs_structure_details 'Flack H D (1983), Acta Cryst. A39, 876-881'
_refine_ls_abs_structure_Flack 0.25(5)
_refine_ls_extinction_method none
_refine_ls_goodness_of_fit_ref 1.054
_refine_ls_hydrogen_treatment constr
_refine_ls_matrix_type full
_refine_ls_number_parameters 520
_refine_ls_number_reflns 5811
_refine_ls_number_restraints 193
_refine_ls_restrained_S_all 1.042
_refine_ls_R_factor_all 0.0277
_refine_ls_R_factor_gt 0.0259
_refine_ls_shift/su_max 0.002
_refine_ls_shift/su_mean 0.000
_refine_ls_structure_factor_coef Fsqd
_refine_ls_weighting_details 'calc w=1/[\s^2^(Fo^2^)+(0.0418P)^2^+1.8431P] where P=(Fo^2^+2Fc^2^)/3'
_refine_ls_weighting_scheme calc
_refine_ls_wR_factor_gt 0.0690
_refine_ls_wR_factor_ref 0.0709
_reflns_number_gt 5585
_reflns_number_total 5811
_reflns_threshold_expression >2sigma(I)
_cod_data_source_file ja106106d_si_029.cif
_cod_data_source_block GDS_30
_cod_database_code 4103304

loop_
_symmetry_equiv_pos_as_xyz
'x, y, z'
'-x, y, -z'
'x+1/2, y+1/2, z'
'-x+1/2, y+1/2, -z'

loop_
_atom_site_label
_atom_site_type_symbol
_atom_site_fract_x
_atom_site_fract_y
_atom_site_fract_z
_atom_site_U_iso_or_equiv
_atom_site_adp_type
_atom_site_occupancy
_atom_site_symmetry_multiplicity
_atom_site_calc_flag
_atom_site_refinement_flags
_atom_site_disorder_assembly
_atom_site_disorder_group
C1 C -0.03589(4) -0.8270(3) -0.61632(15) 0.0149(3) Uani 1 1 d . . .
N1 N -0.05956(4) -0.8227(3) -0.52419(14) 0.0182(3) Uani 1 1 d . . .
H1A H -0.0673 -0.7276 -0.4963 0.022 Uiso 1 1 calc R . .
H1B H -0.0673 -0.9151 -0.4915 0.022 Uiso 1 1 calc R . .
N2 N -0.02506(5) -0.9709(2) -0.66067(17) 0.0176(3) Uani 1 1 d . . .
H2A H -0.0101 -0.9741 -0.7229 0.021 Uiso 1 1 calc R . .
H2B H -0.0329 -1.0631 -0.6279 0.021 Uiso 1 1 calc R . .
N3 N -0.02426(5) -0.6880(2) -0.66511(17) 0.0180(3) Uani 1 1 d . . .
H3A H -0.0093 -0.6904 -0.7273 0.022 Uiso 1 1 calc R . .
H3B H -0.0315 -0.5930 -0.6354 0.022 Uiso 1 1 calc R . .
C2 C -0.05265(5) -0.3285(3) -0.98867(17) 0.0176(3) Uani 1 1 d . . .
N4 N -0.05501(5) -0.4717(2) -0.92677(19) 0.0229(4) Uani 1 1 d . . .
H4A H -0.0583 -0.4734 -0.8427 0.027 Uiso 1 1 calc R . .
H4B H -0.0533 -0.5646 -0.9699 0.027 Uiso 1 1 calc R . .
N5 N -0.05530(5) -0.1916(2) -0.92063(17) 0.0221(4) Uani 1 1 d . . .
H5A H -0.0546 -0.0954 -0.9600 0.027 Uiso 1 1 calc R . .
H5B H -0.0577 -0.1966 -0.8359 0.027 Uiso 1 1 calc R . .
N6 N -0.04896(4) -0.3238(3) -1.11692(14) 0.0210(3) Uani 1 1 d . . .
H6A H -0.0483 -0.2286 -1.1576 0.025 Uiso 1 1 calc R . .
H6B H -0.0472 -0.4160 -1.1610 0.025 Uiso 1 1 calc R . .
C3 C -0.10513(4) -0.8263(3) -0.22107(15) 0.0146(3) Uani 1 1 d D . .
C4 C -0.11974(6) -0.9492(3) -0.3093(2) 0.0153(5) Uani 0.8346(14) 1 d P A -1
H4 H -0.1029 -1.0348 -0.3300 0.018 Uiso 0.8346(14) 1 calc PR A -1
C5 C -0.15969(7) -0.9461(3) -0.3680(2) 0.0178(4) Uani 0.8346(14) 1 d P A -1
H5 H -0.1697 -1.0276 -0.4319 0.021 Uiso 0.8346(14) 1 calc PR A -1
C6 C -0.18460(13) -0.8268(9) -0.3344(9) 0.0150(8) Uani 0.8346(14) 1 d PU A -1
C7 C -0.16932(7) -0.6981(3) -0.2505(2) 0.0154(4) Uani 0.8346(14) 1 d PU A -1
H7 H -0.1860 -0.6105 -0.2328 0.018 Uiso 0.8346(14) 1 calc PR A -1
C8 C -0.12969(7) -0.6984(3) -0.1931(2) 0.0149(5) Uani 0.8346(14) 1 d PU A -1
H8 H -0.1193 -0.6118 -0.1349 0.018 Uiso 0.8346(14) 1 calc PR A -1
C9 C -0.22703(10) -0.8406(4) -0.3890(5) 0.0141(7) Uani 0.8346(14) 1 d PU A -1
H9 H -0.2347 -0.9135 -0.4618 0.017 Uiso 0.8346(14) 1 calc PR A -1
C4' C -0.1281(4) -0.9586(17) -0.1901(14) 0.025(3) Uani 0.1654(14) 1 d P A -2
H4' H -0.1172 -1.0440 -0.1315 0.030 Uiso 0.1654(14) 1 calc PR A -2
C5' C -0.1686(4) -0.9590(17) -0.2505(15) 0.030(3) Uani 0.1654(14) 1 d P A -2
H5' H -0.1849 -1.0463 -0.2294 0.036 Uiso 0.1654(14) 1 calc PR A -2
C6' C -0.1879(7) -0.822(5) -0.351(5) 0.0150(8) Uani 0.1654(14) 1 d PD A -2
C7' C -0.1588(3) -0.7088(15) -0.3680(11) 0.0154(4) Uani 0.1654(14) 1 d PDU A -2
H7' H -0.1671 -0.6234 -0.4302 0.018 Uiso 0.1654(14) 1 calc PR A -2
C8' C -0.1195(3) -0.7026(14) -0.3078(12) 0.027(2) Uani 0.1654(14) 1 d PDU A -2
H8' H -0.1029 -0.6148 -0.3260 0.032 Uiso 0.1654(14) 1 calc PR A -2
C9' C -0.2309(6) -0.804(3) -0.394(3) 0.0141(7) Uani 0.1654(14) 1 d PDU A -2
H9' H -0.2407 -0.7191 -0.4546 0.017 Uiso 0.1654(14) 1 calc PR A -2
S1 S -0.055714(11) -0.83091(6) -0.13585(4) 0.01380(9) Uani 1 1 d . A .
O1 O -0.05834(3) -0.8376(2) 0.00576(11) 0.0206(3) Uani 1 1 d . . .
O2 O -0.03715(4) -0.67902(17) -0.17112(14) 0.0186(3) Uani 1 1 d . . .
O3 O -0.03765(4) -0.97779(17) -0.18194(15) 0.0184(3) Uani 1 1 d . . .
C10 C -0.38091(5) -0.8151(3) -0.44456(16) 0.0181(4) Uani 1 1 d . . .
C11 C -0.35670(7) -0.9048(3) -0.5125(2) 0.0157(4) Uani 0.8346(14) 1 d PU A -1
H11 H -0.3679 -0.9787 -0.5809 0.019 Uiso 0.8346(14) 1 calc PR A -1
C12 C -0.31576(7) -0.8871(3) -0.4810(2) 0.0150(4) Uani 0.8346(14) 1 d PU A -1
H12 H -0.2992 -0.9517 -0.5266 0.018 Uiso 0.8346(14) 1 calc PR A -1
C13 C -0.29884(7) -0.7756(3) -0.3833(2) 0.0139(4) Uani 0.8346(14) 1 d PU A -1
C14 C -0.32358(7) -0.6828(3) -0.3174(2) 0.0176(5) Uani 0.8346(14) 1 d PU A -1
H14 H -0.3124 -0.6068 -0.2507 0.021 Uiso 0.8346(14) 1 calc PR A -1
C15 C -0.36453(7) -0.6991(3) -0.3473(2) 0.0170(5) Uani 0.8346(14) 1 d PU A -1
H15 H -0.3812 -0.6332 -0.3030 0.020 Uiso 0.8346(14) 1 calc PR A -1
C16 C -0.25572(7) -0.7560(3) -0.3420(2) 0.0166(5) Uani 0.8346(14) 1 d PU A -1
H16 H -0.2473 -0.6756 -0.2754 0.020 Uiso 0.8346(14) 1 calc PR A -1
C11' C -0.3562(4) -0.7529(18) -0.5128(13) 0.026(2) Uani 0.1654(14) 1 d PU A -2
H11' H -0.3662 -0.6880 -0.5888 0.032 Uiso 0.1654(14) 1 calc PR A -2
C12' C -0.3153(4) -0.777(2) -0.4800(13) 0.022(2) Uani 0.1654(14) 1 d PU A -2
H12' H -0.2986 -0.7155 -0.5279 0.026 Uiso 0.1654(14) 1 calc PR A -2
C13' C -0.2987(4) -0.878(2) -0.3873(13) 0.025(2) Uani 0.1654(14) 1 d PU A -2
C14' C -0.3248(4) -0.9763(18) -0.3173(13) 0.026(2) Uani 0.1654(14) 1 d PU A -2
H14' H -0.3134 -1.0532 -0.2515 0.031 Uiso 0.1654(14) 1 calc PR A -2
C15' C -0.3642(5) -0.9599(18) -0.3444(14) 0.029(3) Uani 0.1654(14) 1 d PU A -2
H15' H -0.3812 -1.0306 -0.3061 0.035 Uiso 0.1654(14) 1 calc PR A -2
C16' C -0.2564(4) -0.9061(19) -0.3470(12) 0.027(2) Uani 0.1654(14) 1 d PDU A -2
H16' H -0.2470 -0.9946 -0.2892 0.033 Uiso 0.1654(14) 1 calc PR A -2
S2 S -0.432923(11) -0.83010(6) -0.48058(4) 0.01473(10) Uani 1 1 d . A .
O4 O -0.44593(4) -0.8401(2) -0.35036(12) 0.0228(3) Uani 1 1 d . . .
O5 O -0.44236(5) -0.97828(19) -0.55980(16) 0.0233(3) Uani 1 1 d . . .
O6 O -0.44677(4) -0.67990(18) -0.55108(15) 0.0216(3) Uani 1 1 d . . .
C17 C -0.26070(11) -0.8204(6) -0.8850(4) 0.0207(9) Uani 0.8346(14) 1 d PDU A -1
C20 C -0.22122(10) -0.8116(4) -0.8592(3) 0.0214(8) Uani 0.8346(14) 1 d PDU A -1
C18 C -0.33519(9) -0.7782(5) -0.8871(3) 0.0300(7) Uani 0.8346(14) 1 d PD A -1
H18 H -0.3598 -0.7438 -0.8654 0.036 Uiso 0.8346(14) 1 calc PR A -1
C19 C -0.33355(9) -0.8570(4) -1.0001(4) 0.0336(8) Uani 0.8346(14) 1 d PD A -1
H19 H -0.3568 -0.8814 -1.0618 0.040 Uiso 0.8346(14) 1 calc PR A -1
C21 C -0.14927(9) -0.7395(4) -0.7609(3) 0.0363(7) Uani 0.8346(14) 1 d PD A -1
H21 H -0.1262 -0.6974 -0.7063 0.044 Uiso 0.8346(14) 1 calc PR A -1
C22 C -0.14721(14) -0.8133(12) -0.8761(7) 0.0391(13) Uani 0.8346(14) 1 d PD A -1
H22 H -0.1227 -0.8248 -0.9067 0.047 Uiso 0.8346(14) 1 calc PR A -1
S3 S -0.29088(2) -0.73927(9) -0.77903(6) 0.02557(15) Uani 0.8346(14) 1 d P A -1
S4 S -0.28679(2) -0.91449(9) -1.03128(7) 0.03040(17) Uani 0.8346(14) 1 d PD A -1
S5 S -0.19555(2) -0.72227(9) -0.71323(6) 0.02595(16) Uani 0.8346(14) 1 d P A -1
S6 S -0.19073(2) -0.88823(10) -0.96947(7) 0.02861(17) Uani 0.8346(14) 1 d P A -1
C17' C -0.2595(5) -0.848(4) -0.892(2) 0.0207(9) Uani 0.1654(14) 1 d PDU A -2
C20' C -0.2199(4) -0.848(3) -0.8607(17) 0.0214(8) Uani 0.1654(14) 1 d PDU A -2
C18' C -0.3339(4) -0.882(3) -0.8883(14) 0.050(5) Uani 0.1654(14) 1 d PD A -2
H18' H -0.3586 -0.9186 -0.8691 0.060 Uiso 0.1654(14) 1 calc PR A -2
C19' C -0.3313(4) -0.801(3) -1.000(2) 0.0336(8) Uani 0.1654(14) 1 d PD A -2
H19' H -0.3545 -0.7754 -1.0616 0.040 Uiso 0.1654(14) 1 calc PR A -2
C21' C -0.1480(6) -0.918(3) -0.761(2) 0.058(5) Uani 0.1654(14) 1 d PD A -2
H21' H -0.1251 -0.9631 -0.7083 0.070 Uiso 0.1654(14) 1 calc PR A -2
C22' C -0.1456(6) -0.839(7) -0.874(4) 0.0391(13) Uani 0.1654(14) 1 d PD A -2
H22' H -0.1209 -0.8213 -0.9021 0.047 Uiso 0.1654(14) 1 calc PR A -2
S3' S -0.29008(14) -0.9182(6) -0.7788(4) 0.0452(12) Uani 0.1654(14) 1 d PD A -2
S4' S -0.28540(17) -0.7426(7) -1.0314(4) 0.0565(15) Uani 0.1654(14) 1 d PD A -2
S5' S -0.19469(15) -0.9369(6) -0.7122(4) 0.0450(12) Uani 0.1654(14) 1 d PD A -2
S6' S -0.18945(17) -0.7687(7) -0.9693(5) 0.0509(14) Uani 0.1654(14) 1 d PD A -2

loop_
_atom_site_aniso_label
_atom_site_aniso_U_11
_atom_site_aniso_U_22
_atom_site_aniso_U_33
_atom_site_aniso_U_23
_atom_site_aniso_U_13
_atom_site_aniso_U_12
C1 0.0123(7) 0.0174(8) 0.0146(7) -0.0015(8) 0.0009(6) 0.0006(9)
N1 0.0175(6) 0.0181(7) 0.0211(7) 0.0009(8) 0.0090(5) -0.0005(8)
N2 0.0197(8) 0.0132(8) 0.0215(9) -0.0012(6) 0.0080(7) -0.0019(7)
N3 0.0215(9) 0.0143(8) 0.0198(8) 0.0003(6) 0.0084(7) 0.0034(7)
C2 0.0140(7) 0.0160(8) 0.0219(8) 0.0001(9) 0.0004(6) -0.0005(9)
N4 0.0302(10) 0.0160(9) 0.0226(9) -0.0001(7) 0.0045(8) 0.0003(7)
N5 0.0324(10) 0.0145(9) 0.0196(9) -0.0012(7) 0.0046(7) 0.0013(7)
N6 0.0268(7) 0.0153(7) 0.0209(7) -0.0019(8) 0.0044(6) 0.0001(8)
C3 0.0132(7) 0.0181(8) 0.0134(7) 0.0013(8) 0.0046(5) -0.0013(9)
C4 0.0138(10) 0.0155(11) 0.0182(11) -0.0025(8) 0.0072(8) 0.0003(8)
C5 0.0166(10) 0.0210(11) 0.0160(10) -0.0043(8) 0.0040(8) -0.0035(9)
C6 0.0142(10) 0.0204(9) 0.010(3) 0.0029(12) 0.0023(11) 0.0015(12)
C7 0.0165(11) 0.0148(11) 0.0161(10) 0.0015(8) 0.0061(8) 0.0004(9)
C8 0.0177(11) 0.0128(11) 0.0150(10) -0.0016(8) 0.0048(8) 0.0004(9)
C9 0.0154(11) 0.0120(18) 0.0147(8) 0.0017(14) 0.0018(9) 0.0045(12)
C4' 0.025(7) 0.021(7) 0.028(7) -0.001(5) -0.002(5) 0.011(5)
C5' 0.031(7) 0.024(7) 0.035(8) -0.007(6) 0.005(6) -0.020(6)
C6' 0.0142(10) 0.0204(9) 0.010(3) 0.0029(12) 0.0023(11) 0.0015(12)
C7' 0.0165(11) 0.0148(11) 0.0161(10) 0.0015(8) 0.0061(8) 0.0004(9)
C8' 0.028(4) 0.026(4) 0.028(4) 0.000(3) 0.008(3) 0.000(3)
C9' 0.0154(11) 0.0120(18) 0.0147(8) 0.0017(14) 0.0018(9) 0.0045(12)
S1 0.01334(17) 0.01391(19) 0.01461(18) -0.0001(2) 0.00370(13) 0.0003(2)
O1 0.0201(6) 0.0273(7) 0.0149(5) 0.0009(7) 0.0042(4) 0.0034(7)
O2 0.0170(7) 0.0140(7) 0.0258(7) -0.0008(5) 0.0068(6) -0.0016(5)
O3 0.0170(7) 0.0152(7) 0.0241(7) -0.0015(6) 0.0064(6) 0.0006(5)
C10 0.0147(7) 0.0242(10) 0.0155(7) 0.0021(9) 0.0027(6) 0.0001(9)
C11 0.0171(10) 0.0142(10) 0.0157(10) 0.0002(9) 0.0028(8) 0.0002(9)
C12 0.0157(10) 0.0143(11) 0.0155(10) 0.0013(10) 0.0038(8) 0.0020(10)
C13 0.0130(10) 0.0143(11) 0.0145(10) 0.0021(9) 0.0027(8) -0.0008(9)
C14 0.0149(11) 0.0172(12) 0.0200(11) -0.0026(9) 0.0008(8) -0.0015(9)
C15 0.0173(11) 0.0153(11) 0.0192(11) -0.0027(9) 0.0057(9) 0.0003(9)
C16 0.0152(10) 0.0177(11) 0.0162(10) -0.0008(9) 0.0003(8) -0.0016(9)
C11' 0.033(5) 0.031(5) 0.017(5) 0.000(4) 0.009(4) 0.006(5)
C12' 0.026(4) 0.028(4) 0.016(4) 0.000(4) 0.014(4) -0.008(4)
C13' 0.029(4) 0.030(4) 0.016(4) -0.006(4) 0.007(3) -0.009(4)
C14' 0.037(6) 0.029(5) 0.015(5) 0.004(4) 0.011(4) 0.001(5)
C15' 0.037(6) 0.027(6) 0.024(6) 0.008(5) 0.010(5) 0.006(5)
C16' 0.032(5) 0.037(5) 0.014(4) -0.007(4) 0.004(4) -0.004(5)
S2 0.01440(18) 0.01164(19) 0.01890(19) 0.0004(2) 0.00497(14) -0.0002(2)
O4 0.0210(6) 0.0264(7) 0.0227(6) 0.0005(7) 0.0091(5) -0.0025(7)
O5 0.0245(8) 0.0165(8) 0.0283(8) -0.0038(6) 0.0030(6) -0.0042(6)
O6 0.0232(8) 0.0150(7) 0.0263(7) 0.0023(6) 0.0035(6) 0.0026(6)
C17 0.0357(10) 0.012(2) 0.0164(9) -0.0012(13) 0.0101(7) -0.0007(12)
C20 0.0372(10) 0.013(2) 0.0154(8) 0.0006(11) 0.0095(7) 0.0041(12)
C18 0.0287(16) 0.0264(16) 0.0353(17) 0.0028(14) 0.0063(12) -0.0077(14)
C19 0.0366(12) 0.027(2) 0.0362(12) 0.0049(14) 0.0024(10) -0.0144(13)
C21 0.0300(15) 0.048(2) 0.0306(15) 0.0112(14) 0.0033(12) 0.0027(14)
C22 0.0320(11) 0.052(4) 0.0354(11) 0.0137(17) 0.0129(9) 0.0111(15)
S3 0.0276(3) 0.0261(4) 0.0249(3) -0.0041(3) 0.0098(3) -0.0005(3)
S4 0.0409(4) 0.0289(4) 0.0212(3) -0.0057(3) 0.0046(3) -0.0079(3)
S5 0.0284(3) 0.0290(4) 0.0200(3) -0.0014(3) 0.0030(2) 0.0034(3)
S6 0.0400(4) 0.0284(5) 0.0214(3) 0.0031(3) 0.0165(3) 0.0086(3)
C17' 0.0357(10) 0.012(2) 0.0164(9) -0.0012(13) 0.0101(7) -0.0007(12)
C20' 0.0372(10) 0.013(2) 0.0154(8) 0.0006(11) 0.0095(7) 0.0041(12)
C18' 0.047(11) 0.044(12) 0.062(14) -0.023(11) 0.022(9) -0.003(10)
C19' 0.0366(12) 0.027(2) 0.0362(12) 0.0049(14) 0.0024(10) -0.0144(13)
C21' 0.036(10) 0.082(16) 0.057(12) -0.016(11) 0.007(8) -0.003(10)
C22' 0.0320(11) 0.052(4) 0.0354(11) 0.0137(17) 0.0129(9) 0.0111(15)
S3' 0.060(3) 0.043(3) 0.036(2) 0.0007(18) 0.018(2) -0.004(2)
S4' 0.088(4) 0.053(3) 0.032(2) 0.011(2) 0.020(2) 0.016(3)
S5' 0.055(3) 0.048(3) 0.033(2) 0.0049(19) 0.0090(18) -0.004(2)
S6' 0.088(4) 0.031(3) 0.042(3) -0.0008(19) 0.036(3) -0.009(2)

loop_
_atom_type_symbol
_atom_type_description
_atom_type_scat_dispersion_real
_atom_type_scat_dispersion_imag
_atom_type_scat_source
C C 0.0033 0.0016 'International Tables Vol C Tables 4.2.6.8 and 6.1.1.4'
H H 0.0000 0.0000 'International Tables Vol C Tables 4.2.6.8 and 6.1.1.4'
N N 0.0061 0.0033 'International Tables Vol C Tables 4.2.6.8 and 6.1.1.4'
O O 0.0106 0.0060 'International Tables Vol C Tables 4.2.6.8 and 6.1.1.4'
S S 0.1246 0.1234 'International Tables Vol C Tables 4.2.6.8 and 6.1.1.4'

loop_
_geom_angle_atom_site_label_1
_geom_angle_atom_site_label_2
_geom_angle_atom_site_label_3
_geom_angle
N3 C1 N2 120.37(14)
N3 C1 N1 119.8(2)
N2 C1 N1 119.8(2)
C1 N1 H1A 120.0
C1 N1 H1B 120.0
H1A N1 H1B 120.0
C1 N2 H2A 120.0
C1 N2 H2B 120.0
H2A N2 H2B 120.0
C1 N3 H3A 120.0
C1 N3 H3B 120.0
H3A N3 H3B 120.0
N5 C2 N6 121.0(2)
N5 C2 N4 118.24(15)
N6 C2 N4 120.7(2)
C2 N4 H4A 120.0
C2 N4 H4B 120.0
H4A N4 H4B 120.0
C2 N5 H5A 120.0
C2 N5 H5B 120.0
H5A N5 H5B 120.0
C2 N6 H6A 120.0
C2 N6 H6B 120.0
H6A N6 H6B 120.0
C8' C3 C4 93.5(5)
C8' C3 C8 54.7(6)
C4 C3 C8 120.33(17)
C8' C3 C4' 123.5(7)
C4 C3 C4' 55.5(6)
C8 C3 C4' 98.2(5)
C8' C3 S1 122.7(5)
C4 C3 S1 121.13(16)
C8 C3 S1 118.50(15)
C4' C3 S1 113.8(5)
C3 C4 C5 119.2(2)
C3 C4 H4 120.4
C5 C4 H4 120.4
C6 C5 C4 120.8(3)
C6 C5 H5 119.6
C4 C5 H5 119.6
C5 C6 C7 119.7(3)
C5 C6 C9 118.0(6)
C7 C6 C9 122.3(7)
C8 C7 C6 119.8(3)
C8 C7 H7 120.1
C6 C7 H7 120.1
C7 C8 C3 119.9(2)
C7 C8 H8 120.1
C3 C8 H8 120.1
C16 C9 C6 124.1(6)
C16 C9 H9 118.0
C6 C9 H9 118.0
C3 C4' C5' 116.9(11)
C3 C4' H4' 121.6
C5' C4' H4' 121.6
C4' C5' C6' 123.4(12)
C4' C5' H5' 118.3
C6' C5' H5' 118.3
C7' C6' C9' 127(2)
C7' C6' C5' 108.5(17)
C9' C6' C5' 123.6(15)
C8' C7' C6' 129.3(15)
C8' C7' H7' 115.3
C6' C7' H7' 115.3
C3 C8' C7' 118.3(10)
C3 C8' H8' 120.8
C7' C8' H8' 120.8
C16' C9' C6' 120.6(16)
C16' C9' H9' 119.7
C6' C9' H9' 119.7
O3 S1 O1 112.76(9)
O3 S1 O2 112.71(7)
O1 S1 O2 112.04(9)
O3 S1 C3 106.50(9)
O1 S1 C3 105.73(7)
O2 S1 C3 106.46(9)
C11' C10 C11 55.1(6)
C11' C10 C15 83.9(6)
C11 C10 C15 120.14(19)
C11' C10 C15' 115.7(8)
C11 C10 C15' 75.4(5)
C15 C10 C15' 89.3(5)
C11' C10 S2 130.6(6)
C11 C10 S2 122.30(16)
C15 C10 S2 117.45(16)
C15' C10 S2 108.9(6)
C10 C11 C12 120.0(2)
C10 C11 H11 120.0
C12 C11 H11 120.0
C11 C12 C13 120.8(2)
C11 C12 H12 119.6
C13 C12 H12 119.6
C14 C13 C12 118.7(2)
C14 C13 C16 117.9(2)
C12 C13 C16 123.3(2)
C13 C14 C15 121.2(2)
C13 C14 H14 119.4
C15 C14 H14 119.4
C14 C15 C10 119.0(2)
C14 C15 H15 120.5
C10 C15 H15 120.5
C9 C16 C13 126.7(3)
C9 C16 H16 116.6
C13 C16 H16 116.6
C10 C11' C12' 122.9(12)
C10 C11' H11' 118.6
C12' C11' H11' 118.6
C13' C12' C11' 123.8(13)
C13' C12' H12' 118.1
C11' C12' H12' 118.1
C12' C13' C16' 126.5(14)
C12' C13' C14' 117.7(14)
C16' C13' C14' 115.8(14)
C15' C14' C13' 121.4(13)
C15' C14' H14' 119.3
C13' C14' H14' 119.3
C14' C15' C10 116.5(11)
C14' C15' H15' 121.7
C10 C15' H15' 121.7
C9' C16' C13' 118.5(16)
C9' C16' H16' 120.8
C13' C16' H16' 120.8
O6 S2 O5 113.45(7)
O6 S2 O4 111.55(10)
O5 S2 O4 112.35(10)
O6 S2 C10 106.24(10)
O5 S2 C10 107.18(10)
O4 S2 C10 105.45(7)
C20 C17 S3 123.1(3)
C20 C17 S4 122.6(4)
S3 C17 S4 114.3(2)
C17 C20 S5 122.5(3)
C17 C20 S6 123.0(3)
S5 C20 S6 114.57(18)
C19 C18 S3 118.3(3)
C19 C18 H18 120.9
S3 C18 H18 120.9
C18 C19 S4 117.4(3)
C18 C19 H19 121.3
S4 C19 H19 121.3
C22 C21 S5 117.9(3)
C22 C21 H21 121.1
S5 C21 H21 121.1
C21 C22 S6 118.1(4)
C21 C22 H22 120.9
S6 C22 H22 120.9
C17 S3 C18 94.99(17)
C19 S4 C17 94.72(18)
C21 S5 C20 94.78(15)
C22 S6 C20 94.4(3)
C20' C17' S4' 122.9(14)
C20' C17' S3' 122.1(10)
S4' C17' S3' 113.9(10)
C17' C20' S6' 122.4(12)
C17' C20' S5' 122.2(9)
S6' C20' S5' 115.3(8)
C19' C18' S3' 117.1(14)
C19' C18' H18' 121.5
S3' C18' H18' 121.5
C18' C19' S4' 119.3(14)
C18' C19' H19' 120.3
S4' C19' H19' 120.3
C22' C21' S5' 118.5(19)
C22' C21' H21' 120.8
S5' C21' H21' 120.8
C21' C22' S6' 118(2)
C21' C22' H22' 121.1
S6' C22' H22' 121.1
C18' S3' C17' 94.1(7)
C19' S4' C17' 94.0(10)
C21' S5' C20' 93.5(9)
C22' S6' C20' 94.7(11)

loop_
_geom_bond_atom_site_label_1
_geom_bond_atom_site_label_2
_geom_bond_distance
C1 N3 1.322(3)
C1 N2 1.329(3)
C1 N1 1.339(2)
N1 H1A 0.8800
N1 H1B 0.8800
N2 H2A 0.8800
N2 H2B 0.8800
N3 H3A 0.8800
N3 H3B 0.8800
C2 N5 1.321(3)
C2 N6 1.332(2)
C2 N4 1.332(3)
N4 H4A 0.8800
N4 H4B 0.8800
N5 H5A 0.8800
N5 H5B 0.8800
N6 H6A 0.8800
N6 H6B 0.8800
C3 C8' 1.373(8)
C3 C4 1.379(3)
C3 C8 1.397(3)
C3 C4' 1.400(15)
C3 S1 1.7706(16)
C4 C5 1.401(3)
C4 H4 0.9500
C5 C6 1.373(10)
C5 H5 0.9500
C6 C7 1.395(9)
C6 C9 1.473(3)
C7 C8 1.387(3)
C7 H7 0.9500
C8 H8 0.9500
C9 C16 1.353(4)
C9 H9 0.9500
C4' C5' 1.42(2)
C4' H4' 0.9500
C5' C6' 1.57(3)
C5' H5' 0.9500
C6' C7' 1.391(10)
C6' C9' 1.476(10)
C7' C8' 1.385(9)
C7' H7' 0.9500
C8' H8' 0.9500
C9' C16' 1.349(10)
C9' H9' 0.9500
S1 O3 1.4582(14)
S1 O1 1.4586(12)
S1 O2 1.4610(15)
C10 C11' 1.286(14)
C10 C11 1.375(3)
C10 C15 1.413(3)
C10 C15' 1.598(14)
C10 S2 1.7651(17)
C11 C12 1.395(3)
C11 H11 0.9500
C12 C13 1.397(4)
C12 H12 0.9500
C13 C14 1.389(3)
C13 C16 1.478(3)
C14 C15 1.394(3)
C14 H14 0.9500
C15 H15 0.9500
C16 H16 0.9500
C11' C12' 1.40(2)
C11' H11' 0.9500
C12' C13' 1.31(2)
C12' H12' 0.9500
C13' C16' 1.46(2)
C13' C14' 1.471(19)
C14' C15' 1.34(2)
C14' H14' 0.9500
C15' H15' 0.9500
C16' H16' 0.9500
S2 O6 1.4543(15)
S2 O5 1.4546(16)
S2 O4 1.4687(13)
C17 C20 1.338(3)
C17 S3 1.745(5)
C17 S4 1.775(5)
C20 S5 1.752(4)
C20 S6 1.770(3)
C18 C19 1.324(4)
C18 S3 1.749(3)
C18 H18 0.9500
C19 S4 1.750(3)
C19 H19 0.9500
C21 C22 1.329(9)
C21 S5 1.742(3)
C21 H21 0.9500
C22 S6 1.740(8)
C22 H22 0.9500
C17' C20' 1.342(10)
C17' S4' 1.763(10)
C17' S3' 1.78(2)
C20' S6' 1.763(10)
C20' S5' 1.766(10)
C18' C19' 1.327(10)
C18' S3' 1.740(9)
C18' H18' 0.9500
C19' S4' 1.726(9)
C19' H19' 0.9500
C21' C22' 1.330(10)
C21' S5' 1.76(2)
C21' H21' 0.9500
C22' S6' 1.741(10)
C22' H22' 0.9500

loop_
_geom_hbond_atom_site_label_D
_geom_hbond_atom_site_label_H
_geom_hbond_atom_site_label_A
_geom_hbond_distance_DH
_geom_hbond_distance_HA
_geom_hbond_distance_DA
_geom_hbond_angle_DHA
_geom_hbond_site_symmetry_A
N1 H1A O5 0.88 2.12 2.924(3) 152.3 4_454
N1 H1B O6 0.88 2.23 3.000(3) 145.6 4_444
N2 H2A O3 0.88 2.04 2.890(2) 162.8 2_554
N2 H2B O6 0.88 2.26 3.025(2) 144.7 4_444
N2 H2B O4 0.88 2.36 3.169(2) 152.0 4_444
N3 H3A O2 0.88 2.04 2.898(2) 164.3 2_554
N3 H3B O4 0.88 2.19 3.019(2) 156.4 4_454
N3 H3B O5 0.88 2.49 3.213(2) 139.7 4_454
N4 H4A O4 0.88 2.23 3.009(2) 148.1 4_454
N4 H4B O1 0.88 2.24 3.049(3) 153.7 1_554
N4 H4B O2 0.88 2.40 3.146(2) 143.4 1_554
N5 H5B O4 0.88 2.21 3.002(2) 149.5 4_454
N5 H5A O1 0.88 2.12 2.970(3) 160.9 1_564
N5 H5A O3 0.88 2.61 3.314(2) 138.3 1_564
N6 H6A O3 0.88 2.09 2.929(3) 158.7 1_564
N6 H6B O2 0.88 2.17 2.979(3) 152.6 1_554

loop_
_geom_torsion_atom_site_label_1
_geom_torsion_atom_site_label_2
_geom_torsion_atom_site_label_3
_geom_torsion_atom_site_label_4
_geom_torsion
C8' C3 C4 C5 -52.0(5)
C8 C3 C4 C5 -1.5(3)
C4' C3 C4 C5 77.0(7)
S1 C3 C4 C5 175.96(17)
C3 C4 C5 C6 -2.8(4)
C4 C5 C6 C7 6.2(6)
C4 C5 C6 C9 -173.7(3)
C5 C6 C7 C8 -5.2(6)
C9 C6 C7 C8 174.7(4)
C6 C7 C8 C3 0.9(4)
C8' C3 C8 C7 73.2(6)
C4 C3 C8 C7 2.4(3)
C4' C3 C8 C7 -52.3(6)
S1 C3 C8 C7 -175.12(16)
C5 C6 C9 C16 164.4(4)
C7 C6 C9 C16 -15.4(7)
C8' C3 C4' C5' -1.7(16)
C4 C3 C4' C5' -70.2(11)
C8 C3 C4' C5' 51.1(12)
S1 C3 C4' C5' 177.3(10)
C3 C4' C5' C6' 1(3)
C4' C5' C6' C7' 1(5)
C4' C5' C6' C9' -168(3)
C9' C6' C7' C8' 165(3)
C5' C6' C7' C8' -3(5)
C4 C3 C8' C7' 50.1(11)
C8 C3 C8' C7' -75.2(11)
C4' C3 C8' C7' -0.1(16)
S1 C3 C8' C7' -179.0(8)
C6' C7' C8' C3 3(4)
C7' C6' C9' C16' -166(4)
C5' C6' C9' C16' 0(7)
C8' C3 S1 O3 -117.0(7)
C4 C3 S1 O3 1.21(19)
C8 C3 S1 O3 178.69(15)
C4' C3 S1 O3 64.0(6)
C8' C3 S1 O1 122.9(7)
C4 C3 S1 O1 -118.97(17)
C8 C3 S1 O1 58.51(18)
C4' C3 S1 O1 -56.2(6)
C8' C3 S1 O2 3.5(7)
C4 C3 S1 O2 121.70(18)
C8 C3 S1 O2 -60.82(17)
C4' C3 S1 O2 -175.5(6)
C11' C10 C11 C12 59.5(8)
C15 C10 C11 C12 3.1(3)
C15' C10 C11 C12 -77.3(6)
S2 C10 C11 C12 179.35(19)
C10 C11 C12 C13 -1.8(4)
C11 C12 C13 C14 0.3(4)
C11 C12 C13 C16 177.6(2)
C12 C13 C14 C15 -0.1(4)
C16 C13 C14 C15 -177.6(2)
C13 C14 C15 C10 1.4(4)
C11' C10 C15 C14 -46.4(7)
C11 C10 C15 C14 -2.9(3)
C15' C10 C15 C14 69.6(6)
S2 C10 C15 C14 -179.34(18)
C6 C9 C16 C13 -173.7(3)
C14 C13 C16 C9 176.5(3)
C12 C13 C16 C9 -0.8(4)
C11 C10 C11' C12' -63.4(12)
C15 C10 C11' C12' 70.2(13)
C15' C10 C11' C12' -16.0(17)
S2 C10 C11' C12' -168.5(9)
C10 C11' C12' C13' 8(2)
C11' C12' C13' C16' -179.0(14)
C11' C12' C13' C14' 2(2)
C12' C13' C14' C15' -2(2)
C16' C13' C14' C15' 179.2(14)
C13' C14' C15' C10 -6(2)
C11' C10 C15' C14' 15.3(16)
C11 C10 C15' C14' 53.9(11)
C15 C10 C15' C14' -67.6(12)
S2 C10 C15' C14' 173.5(10)
C6' C9' C16' C13' 177(3)
C12' C13' C16' C9' 10(3)
C14' C13' C16' C9' -170.8(18)
C11' C10 S2 O6 -36.3(9)
C11 C10 S2 O6 -105.9(2)
C15 C10 S2 O6 70.43(17)
C15' C10 S2 O6 169.8(6)
C11' C10 S2 O5 85.3(8)
C11 C10 S2 O5 15.7(2)
C15 C10 S2 O5 -167.98(16)
C15' C10 S2 O5 -68.6(6)
C11' C10 S2 O4 -154.8(8)
C11 C10 S2 O4 135.58(19)
C15 C10 S2 O4 -48.09(19)
C15' C10 S2 O4 51.3(6)
S3 C17 C20 S5 1.8(4)
S4 C17 C20 S5 -178.7(2)
S3 C17 C20 S6 -177.9(2)
S4 C17 C20 S6 1.5(4)
S3 C18 C19 S4 -0.3(4)
S5 C21 C22 S6 -0.5(6)
C20 C17 S3 C18 173.9(3)
S4 C17 S3 C18 -5.6(2)
C19 C18 S3 C17 3.6(3)
C18 C19 S4 C17 -3.2(3)
C20 C17 S4 C19 -174.0(3)
S3 C17 S4 C19 5.5(2)
C22 C21 S5 C20 -2.9(4)
C17 C20 S5 C21 -174.5(3)
S6 C20 S5 C21 5.2(2)
C21 C22 S6 C20 3.6(5)
C17 C20 S6 C22 174.3(3)
S5 C20 S6 C22 -5.4(3)
S4' C17' C20' S6' -10(4)
S3' C17' C20' S6' -177(2)
S4' C17' C20' S5' 174(2)
S3' C17' C20' S5' 7(4)
S3' C18' C19' S4' 2(3)
S5' C21' C22' S6' -3(6)
C19' C18' S3' C17' -9(2)
C20' C17' S3' C18' -179(3)
S4' C17' S3' C18' 12(2)
C18' C19' S4' C17' 6(2)
C20' C17' S4' C19' -180(3)
S3' C17' S4' C19' -12(2)
C22' C21' S5' C20' 5(4)
C17' C20' S5' C21' 171(3)
S6' C20' S5' C21' -6.1(18)
C21' C22' S6' C20' -1(5)
C17' C20' S6' C22' -172(3)
S5' C20' S6' C22' 5(3)
